data_2241766
loop_
_publ_author_name
'Jotani, Mukesh M.'
'Poplaukhin, Pavel'
'Arman, Hadi D.'
'Tiekink, Edward R. T.'

_publ_section_title
;
 [\m~2~-<i>trans</i>-1,2-Bis(pyridin-4-yl)ethene-\k^2^<i>N</i>:<i>N</i>']bis{[1,2-bis(pyridin-4-yl)ethene-\k<i>N</i>]bis[<i>N</i>-(2-hydroxyethyl)-<i>N</i>-isopropyldithiocarbamato-\k^2^<i>S</i>,<i>S</i>']cadmium}
 acetonitrile tetrasolvate: crystal structure and Hirshfeld surface
 analysis
;
_journal_coeditor_code HB7594
_journal_issue 8
_journal_name_full 'Acta Crystallographica Section E'
_journal_page_first 1085
_journal_page_last 1092
_journal_paper_doi 10.1107/S2056989016010768
_journal_volume 72
_journal_year 2016
_chemical_formula_iupac '[Cd2 (C12 H10 N2)3 (C6 H12 N O S2)4], 4C2 H3 N'
_chemical_formula_moiety 'C60 H78 Cd2 N10 O4 S8, 4(C2 H3 N)'
_chemical_formula_sum 'C68 H90 Cd2 N14 O4 S8'
_chemical_formula_weight 1648.84
_chemical_name_systematic
;[\m~2~-<i>trans</i>-1,2-Bis(pyridin-4-yl)ethene-\k^2^<i>N</i>:<i>N</i>']bis{[1,2-bis(pyridin-4-yl)ethene-\k<i>N</i>]bis[<i>N</i>-(2-hydroxyethyl)-<i>N</i>-<i>N</i>-isopropyldithiocarbamato-\k^2^<i>S</i>,<i>S</i>']cadmium}
acetonitrile tetrasolvate:
;
_space_group_crystal_system monoclinic
_space_group_IT_number 14
_space_group_name_Hall '-P 2ybc'
_space_group_name_H-M_alt 'P 1 21/c 1'
_symmetry_space_group_name_Hall '-P 2ybc'
_symmetry_space_group_name_H-M 'P 1 21/c 1'
_atom_sites_solution_hydrogens mixed
_audit_creation_method SHELXL-2014/7
_cell_angle_alpha 90
_cell_angle_beta 109.112(3)
_cell_angle_gamma 90
_cell_formula_units_Z 2
_cell_length_a 16.884(2)
_cell_length_b 14.4021(15)
_cell_length_c 17.327(2)
_cell_measurement_reflns_used 15613
_cell_measurement_temperature 153(2)
_cell_measurement_theta_max 30.5
_cell_measurement_theta_min 2.5
_cell_volume 3981.1(8)
_computing_cell_refinement
;
CrystalClear (Molecular Structure Corporation & Rigaku, 2005)
;
_computing_data_collection
;
CrystalClear (Molecular Structure Corporation & Rigaku, 2005)
;
_computing_data_reduction
;
CrystalClear (Molecular Structure Corporation & Rigaku, 2005)
;
_computing_molecular_graphics
;
ORTEP-3 for Windows (Farrugia, 2012) and DIAMOND (Brandenburg,
2006)
;
_computing_publication_material
;
publCIF (Westrip, 2010)
;
_computing_structure_refinement
;
SHELXL2014 (Sheldrick, 2015)
;
_computing_structure_solution
;
SHELXS97 (Sheldrick, 2008)
;
_diffrn_ambient_temperature 153(2)
_diffrn_measured_fraction_theta_full 0.999
_diffrn_measured_fraction_theta_max 0.999
_diffrn_measurement_device_type AFC12K/SATURN724
_diffrn_measurement_method \w
_diffrn_radiation_monochromator graphite
_diffrn_radiation_source 'fine-focus sealed tube'
_diffrn_radiation_type MoK\a
_diffrn_radiation_wavelength 0.71073
_diffrn_reflns_av_R_equivalents 0.0329
_diffrn_reflns_limit_h_max 19
_diffrn_reflns_limit_h_min -21
_diffrn_reflns_limit_k_max 18
_diffrn_reflns_limit_k_min -18
_diffrn_reflns_limit_l_max 21
_diffrn_reflns_limit_l_min -21
_diffrn_reflns_number 36088
_diffrn_reflns_theta_full 26.500
_diffrn_reflns_theta_max 26.500
_diffrn_reflns_theta_min 2.034
_diffrn_standards_decay_% 0
_diffrn_standards_interval_count 0
_diffrn_standards_number 0
_exptl_absorpt_coefficient_mu 0.797
_exptl_absorpt_correction_T_max 1.000
_exptl_absorpt_correction_T_min 0.752
_exptl_absorpt_correction_type multi-scan
_exptl_absorpt_process_details
;
(ABSCOR; Higashi, 1995)
;
_exptl_crystal_colour yellow
_exptl_crystal_density_diffrn 1.376
_exptl_crystal_description prism
_exptl_crystal_F_000 1704
_exptl_crystal_size_max 0.350
_exptl_crystal_size_mid 0.250
_exptl_crystal_size_min 0.100
_refine_diff_density_max 1.426
_refine_diff_density_min -0.810
_refine_ls_extinction_method none
_refine_ls_goodness_of_fit_ref 1.129
_refine_ls_matrix_type full
_refine_ls_number_parameters 445
_refine_ls_number_reflns 8240
_refine_ls_number_restraints 2
_refine_ls_restrained_S_all 1.129
_refine_ls_R_factor_all 0.0497
_refine_ls_R_factor_gt 0.0467
_refine_ls_shift/su_max 0.002
_refine_ls_shift/su_mean 0.000
_refine_ls_structure_factor_coef Fsqd
_refine_ls_weighting_details 'w=1/[\s^2^(Fo^2^)+(0.0538P)^2^+4.1818P] where P=(Fo^2^+2Fc^2^)/3'
_refine_ls_weighting_scheme calc
_refine_ls_wR_factor_gt 0.1129
_refine_ls_wR_factor_ref 0.1152
_reflns_number_gt 7736
_reflns_number_total 8240
_reflns_threshold_expression 'I > 2\s(I)'
_cod_data_source_file hb7594sup1.cif
_cod_data_source_block I
_cod_original_cell_volume 3981.0(8)
_cod_database_code 2241766
_shelx_space_group_comment
;
The symmetry employed for this shelxl refinement is uniquely defined
by the following loop, which should always be used as a source of
symmetry information in preference to the above space-group names.
They are only intended as comments.
;
_shelx_estimated_absorpt_t_min 0.768
_shelx_estimated_absorpt_t_max 0.925

loop_
_space_group_symop_operation_xyz
'x, y, z'
'-x, y+1/2, -z+1/2'
'-x, -y, -z'
'x, -y-1/2, z-1/2'

loop_
_atom_site_type_symbol
_atom_site_label
_atom_site_fract_x
_atom_site_fract_y
_atom_site_fract_z
_atom_site_U_iso_or_equiv
_atom_site_adp_type
_atom_site_calc_flag
_atom_site_occupancy
Cd Cd 0.86121(2) 0.27028(2) 0.77182(2) 0.02811(9) Uani d 1
S S1 0.91301(5) 0.14219(6) 0.88291(5) 0.0409(2) Uani d 1
S S2 0.74876(5) 0.12713(5) 0.75128(4) 0.03067(16) Uani d 1
S S3 0.80475(5) 0.39522(5) 0.65839(5) 0.03553(18) Uani d 1
S S4 0.77645(5) 0.40603(5) 0.81826(4) 0.03206(17) Uani d 1
O O1 0.65163(14) -0.17072(16) 0.73753(15) 0.0409(6) Uani d 1
H H1O 0.6124(19) -0.142(3) 0.704(2) 0.061 Uiso d 1
O O2 0.70145(16) 0.70048(15) 0.85595(14) 0.0390(5) Uani d 1
H H2O 0.677(3) 0.738(2) 0.8189(19) 0.059 Uiso d 1
N N1 0.81603(16) -0.00780(17) 0.85909(15) 0.0320(5) Uani d 1
N N2 0.71824(16) 0.53113(17) 0.69907(15) 0.0315(5) Uani d 1
N N3 0.92734(16) 0.19783(18) 0.68118(16) 0.0338(6) Uani d 1
N N4 1.00214(16) 0.33683(17) 0.82938(15) 0.0309(5) Uani d 1
N N5 1.53044(18) 0.5788(2) 1.12686(18) 0.0427(7) Uani d 1
N N6 0.4531(4) 0.6223(6) 0.6589(4) 0.144(3) Uani d 1
N N7 0.4216(5) 0.7244(4) 0.4145(4) 0.121(2) Uani d 1
C C1 0.82450(19) 0.07842(19) 0.83301(18) 0.0295(6) Uani d 1
C C2 0.7352(2) -0.0575(2) 0.82882(19) 0.0352(7) Uani d 1
H H2A 0.6892 -0.0117 0.8191 0.042 Uiso calc 1
H H2B 0.7311 -0.1006 0.8719 0.042 Uiso calc 1
C C3 0.7226(2) -0.1119(2) 0.7513(2) 0.0373(7) Uani d 1
H H3A 0.7136 -0.0688 0.7047 0.045 Uiso calc 1
H H3B 0.7730 -0.1497 0.7564 0.045 Uiso calc 1
C C4 0.8842(2) -0.0533(2) 0.92667(19) 0.0345(7) Uani d 1
H H4 0.9366 -0.0166 0.9349 0.041 Uiso calc 1
C C5 0.9014(2) -0.1517(2) 0.9049(2) 0.0408(7) Uani d 1
H H5A 0.9520 -0.1753 0.9465 0.061 Uiso calc 1
H H5B 0.9097 -0.1518 0.8515 0.061 Uiso calc 1
H H5C 0.8537 -0.1915 0.9028 0.061 Uiso calc 1
C C6 0.8641(3) -0.0487(3) 1.0054(2) 0.0517(9) Uani d 1
H H6A 0.9121 -0.0716 1.0504 0.078 Uiso calc 1
H H6B 0.8149 -0.0872 1.0006 0.078 Uiso calc 1
H H6C 0.8524 0.0158 1.0162 0.078 Uiso calc 1
C C7 0.76189(18) 0.45215(19) 0.72260(18) 0.0283(6) Uani d 1
C C8 0.6803(2) 0.5800(2) 0.75284(19) 0.0338(7) Uani d 1
H H8A 0.6565 0.5338 0.7814 0.041 Uiso calc 1
H H8B 0.6337 0.6194 0.7191 0.041 Uiso calc 1
C C9 0.7430(2) 0.6407(2) 0.8161(2) 0.0361(7) Uani d 1
H H9A 0.7831 0.6006 0.8571 0.043 Uiso calc 1
H H9B 0.7752 0.6784 0.7889 0.043 Uiso calc 1
C C10 0.6999(2) 0.5689(2) 0.6145(2) 0.0426(8) Uani d 1
H H10 0.7369 0.5350 0.5892 0.051 Uiso calc 1
C C11 0.7209(3) 0.6707(3) 0.6145(3) 0.0628(11) Uani d 1
H H11A 0.7093 0.6920 0.5581 0.094 Uiso calc 1
H H11B 0.7803 0.6801 0.6453 0.094 Uiso calc 1
H H11C 0.6866 0.7062 0.6401 0.094 Uiso calc 1
C C12 0.6102(3) 0.5471(4) 0.5636(2) 0.0681(12) Uani d 1
H H12A 0.5997 0.5692 0.5076 0.102 Uiso calc 1
H H12B 0.5719 0.5782 0.5872 0.102 Uiso calc 1
H H12C 0.6012 0.4799 0.5630 0.102 Uiso calc 1
C C13 0.8862(2) 0.1867(2) 0.6011(2) 0.0416(8) Uani d 1
H H13 0.8344 0.2182 0.5779 0.050 Uiso calc 1
C C14 0.9149(2) 0.1318(2) 0.5505(2) 0.0409(8) Uani d 1
H H14 0.8836 0.1268 0.4941 0.049 Uiso calc 1
C C15 0.9902(2) 0.0840(2) 0.58273(19) 0.0338(7) Uani d 1
C C16 1.0352(2) 0.0992(2) 0.6648(2) 0.0351(7) Uani d 1
H H16 1.0886 0.0712 0.6888 0.042 Uiso calc 1
C C17 1.0018(2) 0.1548(2) 0.7110(2) 0.0359(7) Uani d 1
H H17 1.0331 0.1633 0.7671 0.043 Uiso calc 1
C C18 1.0222(2) 0.0174(2) 0.53632(19) 0.0355(7) Uani d 1
H H18 1.0787 -0.0024 0.5596 0.043 Uiso calc 1
C C19 1.0297(2) 0.4016(2) 0.78886(19) 0.0331(6) Uani d 1
H H19 0.9938 0.4200 0.7364 0.040 Uiso calc 1
C C20 1.10796(19) 0.4431(2) 0.81939(19) 0.0338(6) Uani d 1
H H20 1.1244 0.4887 0.7881 0.041 Uiso calc 1
C C21 1.16227(19) 0.4178(2) 0.89581(18) 0.0304(6) Uani d 1
C C22 1.13422(19) 0.3486(2) 0.93706(18) 0.0334(6) Uani d 1
H H22 1.1696 0.3271 0.9887 0.040 Uiso calc 1
C C23 1.0553(2) 0.3117(2) 0.90285(18) 0.0337(6) Uani d 1
H H23 1.0374 0.2658 0.9329 0.040 Uiso calc 1
C C24 1.2428(2) 0.4655(2) 0.93038(19) 0.0337(6) Uani d 1
H H24 1.2517 0.5206 0.9042 0.040 Uiso calc 1
C C25 1.3045(2) 0.4366(2) 0.99626(19) 0.0356(7) Uani d 1
H H25 1.2965 0.3788 1.0190 0.043 Uiso calc 1
C C26 1.38345(19) 0.4854(2) 1.03704(19) 0.0339(6) Uani d 1
C C27 1.4043(2) 0.5708(2) 1.0115(2) 0.0392(7) Uani d 1
H H27 1.3686 0.5987 0.9629 0.047 Uiso calc 1
C C28 1.4775(2) 0.6149(3) 1.0576(2) 0.0440(8) Uani d 1
H H28 1.4908 0.6732 1.0394 0.053 Uiso calc 1
C C29 1.5114(2) 0.4955(3) 1.1492(2) 0.0430(8) Uani d 1
H H29 1.5492 0.4681 1.1970 0.052 Uiso calc 1
C C30 1.4403(2) 0.4469(2) 1.1072(2) 0.0383(7) Uani d 1
H H30 1.4299 0.3875 1.1258 0.046 Uiso calc 1
C C31 0.3930(3) 0.6527(4) 0.6166(3) 0.0811(16) Uani d 1
C C32 0.3169(3) 0.6944(4) 0.5636(3) 0.0715(13) Uani d 1
H H32A 0.3086 0.7549 0.5857 0.107 Uiso calc 1
H H32B 0.2692 0.6539 0.5603 0.107 Uiso calc 1
H H32C 0.3210 0.7027 0.5090 0.107 Uiso calc 1
C C33 0.4380(4) 0.6986(4) 0.3603(3) 0.0757(14) Uani d 1
C C34 0.4564(4) 0.6632(6) 0.2899(4) 0.119(3) Uani d 1
H H34A 0.4786 0.5999 0.3012 0.178 Uiso calc 1
H H34B 0.4980 0.7031 0.2782 0.178 Uiso calc 1
H H34C 0.4049 0.6624 0.2426 0.178 Uiso calc 1

loop_
_atom_site_aniso_label
_atom_site_aniso_U_11
_atom_site_aniso_U_22
_atom_site_aniso_U_33
_atom_site_aniso_U_12
_atom_site_aniso_U_13
_atom_site_aniso_U_23
Cd 0.02812(14) 0.02260(13) 0.03125(13) 0.00156(7) 0.00653(10) 0.00010(8)
S1 0.0366(4) 0.0298(4) 0.0430(4) -0.0089(3) -0.0052(4) 0.0069(3)
S2 0.0283(4) 0.0252(3) 0.0334(4) 0.0014(3) 0.0032(3) 0.0011(3)
S3 0.0419(5) 0.0318(4) 0.0335(4) 0.0103(3) 0.0132(3) 0.0037(3)
S4 0.0373(4) 0.0265(3) 0.0312(4) 0.0030(3) 0.0096(3) 0.0016(3)
O1 0.0307(12) 0.0283(11) 0.0510(14) -0.0040(9) -0.0041(10) 0.0085(10)
O2 0.0532(15) 0.0263(11) 0.0402(12) 0.0070(10) 0.0189(11) 0.0020(9)
N1 0.0309(14) 0.0261(12) 0.0331(12) -0.0038(10) 0.0025(11) 0.0019(10)
N2 0.0324(14) 0.0270(12) 0.0335(12) 0.0059(10) 0.0086(11) 0.0034(10)
N3 0.0322(14) 0.0327(13) 0.0352(13) 0.0048(11) 0.0094(11) -0.0044(11)
N4 0.0306(13) 0.0261(12) 0.0353(13) -0.0009(10) 0.0096(11) -0.0012(10)
N5 0.0317(15) 0.0477(16) 0.0436(15) -0.0062(12) 0.0053(12) -0.0076(13)
N6 0.081(4) 0.252(8) 0.111(4) 0.064(5) 0.049(3) 0.090(5)
N7 0.174(7) 0.100(4) 0.112(4) -0.036(4) 0.076(5) -0.044(3)
C1 0.0322(16) 0.0232(13) 0.0315(14) -0.0017(11) 0.0084(12) -0.0016(11)
C2 0.0311(16) 0.0319(15) 0.0394(16) -0.0069(12) 0.0071(13) 0.0028(13)
C3 0.0311(17) 0.0302(15) 0.0445(17) -0.0047(13) 0.0041(14) 0.0037(13)
C4 0.0309(16) 0.0303(15) 0.0366(16) 0.0001(12) 0.0034(13) 0.0032(13)
C5 0.046(2) 0.0329(16) 0.0393(16) 0.0094(14) 0.0086(15) 0.0055(14)
C6 0.055(2) 0.060(2) 0.0389(17) 0.0110(19) 0.0140(17) 0.0000(17)
C7 0.0239(14) 0.0227(13) 0.0340(14) -0.0010(11) 0.0035(12) -0.0015(11)
C8 0.0347(17) 0.0265(14) 0.0404(16) 0.0058(12) 0.0125(14) 0.0007(13)
C9 0.0349(17) 0.0283(15) 0.0435(17) 0.0034(13) 0.0110(14) -0.0024(13)
C10 0.052(2) 0.0368(17) 0.0389(17) 0.0166(15) 0.0155(16) 0.0121(14)
C11 0.091(3) 0.044(2) 0.061(2) 0.011(2) 0.035(2) 0.0156(19)
C12 0.065(3) 0.083(3) 0.043(2) 0.010(2) -0.001(2) 0.007(2)
C13 0.044(2) 0.0375(17) 0.0379(16) 0.0130(15) 0.0069(15) -0.0028(14)
C14 0.048(2) 0.0373(17) 0.0332(16) 0.0086(15) 0.0073(15) -0.0029(13)
C15 0.0381(17) 0.0267(14) 0.0390(16) 0.0030(12) 0.0157(14) 0.0035(13)
C16 0.0289(16) 0.0320(15) 0.0438(17) 0.0026(12) 0.0111(14) -0.0023(13)
C17 0.0317(16) 0.0345(16) 0.0381(16) 0.0011(13) 0.0068(13) -0.0055(13)
C18 0.0372(17) 0.0322(15) 0.0394(15) 0.0036(13) 0.0156(14) 0.0050(13)
C19 0.0329(16) 0.0317(15) 0.0321(14) -0.0006(12) 0.0072(13) 0.0017(12)
C20 0.0324(16) 0.0313(15) 0.0367(15) -0.0019(12) 0.0102(13) 0.0044(13)
C21 0.0267(15) 0.0291(14) 0.0338(14) -0.0027(11) 0.0077(12) -0.0039(12)
C22 0.0300(16) 0.0342(15) 0.0311(14) -0.0032(12) 0.0032(12) -0.0005(12)
C23 0.0340(17) 0.0317(15) 0.0321(15) -0.0030(12) 0.0066(13) 0.0032(12)
C24 0.0340(17) 0.0304(15) 0.0369(15) -0.0042(12) 0.0119(13) 0.0000(13)
C25 0.0335(17) 0.0361(16) 0.0356(15) -0.0045(13) 0.0093(13) -0.0001(13)
C26 0.0298(16) 0.0357(15) 0.0360(15) -0.0051(12) 0.0106(13) -0.0049(13)
C27 0.0317(17) 0.0404(17) 0.0398(17) -0.0012(14) 0.0039(14) 0.0015(14)
C28 0.0363(19) 0.0414(18) 0.0506(19) -0.0076(14) 0.0090(16) -0.0005(16)
C29 0.0334(18) 0.056(2) 0.0350(16) -0.0043(15) 0.0050(14) 0.0002(15)
C30 0.0328(17) 0.0418(18) 0.0392(16) -0.0061(14) 0.0106(14) 0.0020(14)
C31 0.065(3) 0.119(5) 0.070(3) 0.016(3) 0.037(3) 0.033(3)
C32 0.057(3) 0.093(4) 0.060(3) -0.002(3) 0.014(2) 0.014(3)
C33 0.084(4) 0.068(3) 0.076(3) -0.018(3) 0.028(3) -0.015(3)
C34 0.087(4) 0.193(8) 0.085(4) -0.049(5) 0.040(3) -0.059(5)

loop_
_atom_type_symbol
_atom_type_description
_atom_type_scat_dispersion_real
_atom_type_scat_dispersion_imag
_atom_type_scat_source
C C 0.0033 0.0016 'International Tables Vol C Tables 4.2.6.8 and 6.1.1.4'
H H 0.0000 0.0000 'International Tables Vol C Tables 4.2.6.8 and 6.1.1.4'
Cd Cd -0.8075 1.2024 'International Tables Vol C Tables 4.2.6.8 and 6.1.1.4'
N N 0.0061 0.0033 'International Tables Vol C Tables 4.2.6.8 and 6.1.1.4'
O O 0.0106 0.0060 'International Tables Vol C Tables 4.2.6.8 and 6.1.1.4'
S S 0.1246 0.1234 'International Tables Vol C Tables 4.2.6.8 and 6.1.1.4'

loop_
_geom_angle_atom_site_label_1
_geom_angle_atom_site_label_2
_geom_angle_atom_site_label_3
_geom_angle_site_symmetry_1
_geom_angle
_geom_angle_publ_flag
S1 Cd S2 . 67.31(2) y
S1 Cd S3 . 178.06(3) y
S1 Cd S4 . 112.08(3) y
S1 Cd N3 . 93.39(7) y
S1 Cd N4 . 85.98(6) y
S2 Cd S3 . 110.75(3) y
S2 Cd S4 . 99.85(3) y
S2 Cd N3 . 92.19(7) y
S2 Cd N4 . 152.04(6) y
S3 Cd S4 . 68.00(2) y
S3 Cd N3 . 86.63(7) y
S3 Cd N4 . 95.94(6) y
S4 Cd N3 . 154.39(6) y
S4 Cd N4 . 97.72(6) y
N3 Cd N4 . 80.87(9) y
C1 S1 Cd . 88.88(10) ?
C1 S2 Cd . 84.44(10) ?
C7 S3 Cd . 88.21(10) ?
C7 S4 Cd . 85.13(10) ?
C3 O1 H1O . 104(3) ?
C9 O2 H2O . 102(3) ?
C1 N1 C2 . 121.0(3) ?
C1 N1 C4 . 121.8(2) ?
C2 N1 C4 . 116.8(2) ?
C7 N2 C8 . 121.5(3) ?
C7 N2 C10 . 121.4(3) ?
C8 N2 C10 . 116.9(2) ?
C17 N3 C13 . 116.4(3) ?
C17 N3 Cd . 121.2(2) ?
C13 N3 Cd . 121.7(2) ?
C19 N4 C23 . 116.4(3) ?
C19 N4 Cd . 121.1(2) ?
C23 N4 Cd . 122.5(2) ?
C29 N5 C28 . 117.0(3) ?
N1 C1 S2 . 121.5(2) ?
N1 C1 S1 . 119.5(2) ?
S2 C1 S1 . 119.00(17) ?
N1 C2 C3 . 114.3(3) ?
N1 C2 H2A . 108.7 ?
C3 C2 H2A . 108.7 ?
N1 C2 H2B . 108.7 ?
C3 C2 H2B . 108.7 ?
H2A C2 H2B . 107.6 ?
O1 C3 C2 . 109.0(3) ?
O1 C3 H3A . 109.9 ?
C2 C3 H3A . 109.9 ?
O1 C3 H3B . 109.9 ?
C2 C3 H3B . 109.9 ?
H3A C3 H3B . 108.3 ?
N1 C4 C6 . 110.1(3) ?
N1 C4 C5 . 112.0(3) ?
C6 C4 C5 . 112.5(3) ?
N1 C4 H4 . 107.3 ?
C6 C4 H4 . 107.3 ?
C5 C4 H4 . 107.3 ?
C4 C5 H5A . 109.5 ?
C4 C5 H5B . 109.5 ?
H5A C5 H5B . 109.5 ?
C4 C5 H5C . 109.5 ?
H5A C5 H5C . 109.5 ?
H5B C5 H5C . 109.5 ?
C4 C6 H6A . 109.5 ?
C4 C6 H6B . 109.5 ?
H6A C6 H6B . 109.5 ?
C4 C6 H6C . 109.5 ?
H6A C6 H6C . 109.5 ?
H6B C6 H6C . 109.5 ?
N2 C7 S3 . 120.8(2) ?
N2 C7 S4 . 120.5(2) ?
S3 C7 S4 . 118.65(16) ?
N2 C8 C9 . 112.6(3) ?
N2 C8 H8A . 109.1 ?
C9 C8 H8A . 109.1 ?
N2 C8 H8B . 109.1 ?
C9 C8 H8B . 109.1 ?
H8A C8 H8B . 107.8 ?
O2 C9 C8 . 111.0(3) ?
O2 C9 H9A . 109.4 ?
C8 C9 H9A . 109.4 ?
O2 C9 H9B . 109.4 ?
C8 C9 H9B . 109.4 ?
H9A C9 H9B . 108.0 ?
N2 C10 C11 . 112.3(3) ?
N2 C10 C12 . 110.1(3) ?
C11 C10 C12 . 113.0(3) ?
N2 C10 H10 . 107.0 ?
C11 C10 H10 . 107.0 ?
C12 C10 H10 . 107.0 ?
C10 C11 H11A . 109.5 ?
C10 C11 H11B . 109.5 ?
H11A C11 H11B . 109.5 ?
C10 C11 H11C . 109.5 ?
H11A C11 H11C . 109.5 ?
H11B C11 H11C . 109.5 ?
C10 C12 H12A . 109.5 ?
C10 C12 H12B . 109.5 ?
H12A C12 H12B . 109.5 ?
C10 C12 H12C . 109.5 ?
H12A C12 H12C . 109.5 ?
H12B C12 H12C . 109.5 ?
N3 C13 C14 . 123.6(3) ?
N3 C13 H13 . 118.2 ?
C14 C13 H13 . 118.2 ?
C13 C14 C15 . 119.5(3) ?
C13 C14 H14 . 120.2 ?
C15 C14 H14 . 120.2 ?
C14 C15 C16 . 117.0(3) ?
C14 C15 C18 . 123.8(3) ?
C16 C15 C18 . 119.2(3) ?
C17 C16 C15 . 119.6(3) ?
C17 C16 H16 . 120.2 ?
C15 C16 H16 . 120.2 ?
N3 C17 C16 . 123.7(3) ?
N3 C17 H17 . 118.2 ?
C16 C17 H17 . 118.2 ?
C18 C18 C15 3_756 124.8(4) ?
C18 C18 H18 3_756 117.6 ?
C15 C18 H18 . 117.6 ?
N4 C19 C20 . 123.4(3) ?
N4 C19 H19 . 118.3 ?
C20 C19 H19 . 118.3 ?
C19 C20 C21 . 119.9(3) ?
C19 C20 H20 . 120.0 ?
C21 C20 H20 . 120.0 ?
C20 C21 C22 . 116.5(3) ?
C20 C21 C24 . 120.1(3) ?
C22 C21 C24 . 123.4(3) ?
C23 C22 C21 . 119.9(3) ?
C23 C22 H22 . 120.1 ?
C21 C22 H22 . 120.1 ?
N4 C23 C22 . 123.8(3) ?
N4 C23 H23 . 118.1 ?
C22 C23 H23 . 118.1 ?
C25 C24 C21 . 124.3(3) ?
C25 C24 H24 . 117.8 ?
C21 C24 H24 . 117.8 ?
C24 C25 C26 . 126.5(3) ?
C24 C25 H25 . 116.8 ?
C26 C25 H25 . 116.8 ?
C27 C26 C30 . 117.2(3) ?
C27 C26 C25 . 123.7(3) ?
C30 C26 C25 . 119.1(3) ?
C28 C27 C26 . 119.5(3) ?
C28 C27 H27 . 120.3 ?
C26 C27 H27 . 120.3 ?
N5 C28 C27 . 123.0(3) ?
N5 C28 H28 . 118.5 ?
C27 C28 H28 . 118.5 ?
N5 C29 C30 . 123.8(3) ?
N5 C29 H29 . 118.1 ?
C30 C29 H29 . 118.1 ?
C29 C30 C26 . 119.5(3) ?
C29 C30 H30 . 120.3 ?
C26 C30 H30 . 120.3 ?
N6 C31 C32 . 178.2(9) ?
C31 C32 H32A . 109.5 ?
C31 C32 H32B . 109.5 ?
H32A C32 H32B . 109.5 ?
C31 C32 H32C . 109.5 ?
H32A C32 H32C . 109.5 ?
H32B C32 H32C . 109.5 ?
N7 C33 C34 . 177.8(7) ?
C33 C34 H34A . 109.5 ?
C33 C34 H34B . 109.5 ?
H34A C34 H34B . 109.5 ?
C33 C34 H34C . 109.5 ?
H34A C34 H34C . 109.5 ?
H34B C34 H34C . 109.5 ?

loop_
_geom_bond_atom_site_label_1
_geom_bond_atom_site_label_2
_geom_bond_site_symmetry_2
_geom_bond_distance
_geom_bond_publ_flag
Cd S1 . 2.6019(8) y
Cd S2 . 2.7457(8) y
Cd S3 . 2.6043(8) y
Cd S4 . 2.6967(8) y
Cd N3 . 2.439(3) y
Cd N4 . 2.454(3) y
C1 S1 . 1.726(3) y
C1 S2 . 1.717(3) y
C7 S3 . 1.721(3) y
C7 S4 . 1.727(3) y
O1 C3 . 1.422(4) ?
O1 H1O . 0.839(10) ?
O2 C9 . 1.425(4) ?
O2 H2O . 0.840(10) ?
N1 C1 . 1.345(4) ?
N1 C2 . 1.477(4) ?
N1 C4 . 1.498(4) ?
N2 C7 . 1.344(4) ?
N2 C8 . 1.472(4) ?
N2 C10 . 1.497(4) ?
N3 C17 . 1.343(4) ?
N3 C13 . 1.343(4) ?
N4 C19 . 1.339(4) ?
N4 C23 . 1.345(4) ?
N5 C29 . 1.333(5) ?
N5 C28 . 1.344(5) ?
N6 C31 . 1.128(7) ?
N7 C33 . 1.126(7) ?
C2 C3 . 1.508(5) ?
C2 H2A . 0.9900 ?
C2 H2B . 0.9900 ?
C3 H3A . 0.9900 ?
C3 H3B . 0.9900 ?
C4 C6 . 1.510(5) ?
C4 C5 . 1.519(4) ?
C4 H4 . 1.0000 ?
C5 H5A . 0.9800 ?
C5 H5B . 0.9800 ?
C5 H5C . 0.9800 ?
C6 H6A . 0.9800 ?
C6 H6B . 0.9800 ?
C6 H6C . 0.9800 ?
C8 C9 . 1.525(4) ?
C8 H8A . 0.9900 ?
C8 H8B . 0.9900 ?
C9 H9A . 0.9900 ?
C9 H9B . 0.9900 ?
C10 C11 . 1.510(5) ?
C10 C12 . 1.514(6) ?
C10 H10 . 1.0000 ?
C11 H11A . 0.9800 ?
C11 H11B . 0.9800 ?
C11 H11C . 0.9800 ?
C12 H12A . 0.9800 ?
C12 H12B . 0.9800 ?
C12 H12C . 0.9800 ?
C13 C14 . 1.381(5) ?
C13 H13 . 0.9500 ?
C14 C15 . 1.391(5) ?
C14 H14 . 0.9500 ?
C15 C16 . 1.393(4) ?
C15 C18 . 1.464(4) ?
C16 C17 . 1.377(4) ?
C16 H16 . 0.9500 ?
C17 H17 . 0.9500 ?
C18 C18 3_756 1.334(6) ?
C18 H18 . 0.9500 ?
C19 C20 . 1.388(4) ?
C19 H19 . 0.9500 ?
C20 C21 . 1.390(4) ?
C20 H20 . 0.9500 ?
C21 C22 . 1.396(4) ?
C21 C24 . 1.465(4) ?
C22 C23 . 1.375(4) ?
C22 H22 . 0.9500 ?
C23 H23 . 0.9500 ?
C24 C25 . 1.335(4) ?
C24 H24 . 0.9500 ?
C25 C26 . 1.468(4) ?
C25 H25 . 0.9500 ?
C26 C27 . 1.391(5) ?
C26 C30 . 1.393(5) ?
C27 C28 . 1.386(5) ?
C27 H27 . 0.9500 ?
C28 H28 . 0.9500 ?
C29 C30 . 1.375(5) ?
C29 H29 . 0.9500 ?
C30 H30 . 0.9500 ?
C31 C32 . 1.443(7) ?
C32 H32A . 0.9800 ?
C32 H32B . 0.9800 ?
C32 H32C . 0.9800 ?
C33 C34 . 1.445(8) ?
C34 H34A . 0.9800 ?
C34 H34B . 0.9800 ?
C34 H34C . 0.9800 ?

loop_
_geom_hbond_atom_site_label_D
_geom_hbond_atom_site_label_H
_geom_hbond_atom_site_label_A
_geom_hbond_site_symmetry_A
_geom_hbond_distance_DH
_geom_hbond_distance_HA
_geom_hbond_distance_DA
_geom_hbond_angle_DHA
O1 H1O N5 4_465 0.83(4) 1.82(4) 2.655(4) 177(3)
O2 H2O O1 1_565 0.84(3) 1.87(3) 2.689(3) 165(5)
C25 H25 O2 3_767 0.95 2.44 3.261(4) 145
C28 H28 N7 4_676 0.95 2.56 3.296(7) 134

loop_
_geom_torsion_atom_site_label_1
_geom_torsion_atom_site_label_2
_geom_torsion_atom_site_label_3
_geom_torsion_atom_site_label_4
_geom_torsion_site_symmetry_4
_geom_torsion
C2 N1 C1 S2 . -11.5(4)
C4 N1 C1 S2 . 175.8(2)
C2 N1 C1 S1 . 168.1(2)
C4 N1 C1 S1 . -4.6(4)
Cd S2 C1 N1 . -174.7(3)
Cd S2 C1 S1 . 5.71(16)
Cd S1 C1 N1 . 174.4(2)
Cd S1 C1 S2 . -6.00(17)
C1 N1 C2 C3 . 87.7(4)
C4 N1 C2 C3 . -99.3(3)
N1 C2 C3 O1 . 168.4(2)
C1 N1 C4 C6 . 101.6(3)
C2 N1 C4 C6 . -71.4(4)
C1 N1 C4 C5 . -132.3(3)
C2 N1 C4 C5 . 54.6(4)
C8 N2 C7 S3 . 179.2(2)
C10 N2 C7 S3 . 4.5(4)
C8 N2 C7 S4 . -1.1(4)
C10 N2 C7 S4 . -175.8(2)
Cd S3 C7 N2 . -179.5(2)
Cd S3 C7 S4 . 0.81(16)
Cd S4 C7 N2 . 179.5(2)
Cd S4 C7 S3 . -0.78(15)
C7 N2 C8 C9 . 81.4(3)
C10 N2 C8 C9 . -103.6(3)
N2 C8 C9 O2 . 168.5(2)
C7 N2 C10 C11 . -131.1(3)
C8 N2 C10 C11 . 53.9(4)
C7 N2 C10 C12 . 102.0(4)
C8 N2 C10 C12 . -72.9(4)
C17 N3 C13 C14 . 2.4(5)
Cd N3 C13 C14 . -167.9(3)
N3 C13 C14 C15 . 0.6(6)
C13 C14 C15 C16 . -3.7(5)
C13 C14 C15 C18 . 174.0(3)
C14 C15 C16 C17 . 4.0(5)
C18 C15 C16 C17 . -173.9(3)
C13 N3 C17 C16 . -2.1(5)
Cd N3 C17 C16 . 168.2(2)
C15 C16 C17 N3 . -1.1(5)
C14 C15 C18 C18 3_756 -12.2(6)
C16 C15 C18 C18 3_756 165.5(4)
C23 N4 C19 C20 . -0.9(4)
Cd N4 C19 C20 . 178.4(2)
N4 C19 C20 C21 . 0.1(5)
C19 C20 C21 C22 . 1.5(4)
C19 C20 C21 C24 . -176.2(3)
C20 C21 C22 C23 . -2.2(4)
C24 C21 C22 C23 . 175.4(3)
C19 N4 C23 C22 . 0.1(5)
Cd N4 C23 C22 . -179.2(2)
C21 C22 C23 N4 . 1.5(5)
C20 C21 C24 C25 . -168.5(3)
C22 C21 C24 C25 . 13.9(5)
C21 C24 C25 C26 . -174.9(3)
C24 C25 C26 C27 . 0.4(5)
C24 C25 C26 C30 . 177.9(3)
C30 C26 C27 C28 . -2.4(5)
C25 C26 C27 C28 . 175.1(3)
C29 N5 C28 C27 . 2.3(5)
C26 C27 C28 N5 . 0.0(5)
C28 N5 C29 C30 . -2.2(5)
N5 C29 C30 C26 . -0.2(5)
C27 C26 C30 C29 . 2.5(5)
C25 C26 C30 C29 . -175.1(3)

_cod_database_fobs_code 2241766
